data_4500182
loop_
_publ_author_name
'Fu, Hai'
'Li, Yangguang'
'Lu, Ying'
'Chen, Weilin'
'Wu, Qiong'
'Meng, Jingxin'
'Wang, Xiaolan'
'Zhang, Zhiming'
'Wang, Enbo'

_publ_section_title
;
 Polyoxometalate-Based Metal&#x2212;Organic Frameworks Assembled under the
 Ionothermal Conditions
;
_journal_issue 2
_journal_name_full 'Crystal Growth &amp; Design'
_journal_page_first 458
_journal_paper_doi 10.1021/cg101224r
_journal_volume 11
_journal_year 2011
_chemical_formula_sum 'C76 H108 Cu5 N32 O130 P4 W36'
_chemical_formula_weight 10610.12
_chemical_name_systematic
; 
 ? 
;
_space_group_IT_number 14
_symmetry_cell_setting monoclinic
_symmetry_space_group_name_Hall '-P 2ybc'
_symmetry_space_group_name_H-M 'P 1 21/c 1'
_atom_sites_solution_hydrogens geom
_atom_sites_solution_primary direct
_atom_sites_solution_secondary difmap
_audit_creation_method SHELXL-97
_cell_angle_alpha 90.00
_cell_angle_beta 113.68(3)
_cell_angle_gamma 90.00
_cell_formula_units_Z 2
_cell_length_a 18.540(4)
_cell_length_b 13.302(3)
_cell_length_c 43.600(12)
_cell_measurement_temperature 150(2)
_cell_volume 9847(5)
_computing_cell_refinement 'RAPID AUTO'
_computing_data_collection 'RAPID AUTO'
_computing_data_reduction 'RAPID AUTO'
_computing_molecular_graphics 'Bruker SHELXTL'
_computing_publication_material 'Bruker SHELXTL'
_computing_structure_refinement 'SHELXL-97 (Sheldrick, 1997)'
_computing_structure_solution 'SHELXS-97 (Sheldrick, 1990)'
_diffrn_ambient_temperature 150(2)
_diffrn_measured_fraction_theta_full 0.996
_diffrn_measured_fraction_theta_max 0.996
_diffrn_measurement_device_type 'Bruker APEX area-detector diffractometer'
_diffrn_measurement_method '\f and \w scan'
_diffrn_radiation_monochromator graphite
_diffrn_radiation_source 'fine-focus sealed tube'
_diffrn_radiation_type MoK\a
_diffrn_radiation_wavelength 0.71073
_diffrn_reflns_av_R_equivalents 0.1907
_diffrn_reflns_av_sigmaI/netI 0.1531
_diffrn_reflns_limit_h_max 19
_diffrn_reflns_limit_h_min -19
_diffrn_reflns_limit_k_max 14
_diffrn_reflns_limit_k_min -13
_diffrn_reflns_limit_l_max 45
_diffrn_reflns_limit_l_min -45
_diffrn_reflns_number 46526
_diffrn_reflns_theta_full 21.98
_diffrn_reflns_theta_max 21.98
_diffrn_reflns_theta_min 3.04
_diffrn_standards_decay_% 0
_diffrn_standards_interval_time 0
_diffrn_standards_number 0
_exptl_absorpt_coefficient_mu 21.588
_exptl_absorpt_correction_T_max 0.0986
_exptl_absorpt_correction_T_min 0.0785
_exptl_absorpt_correction_type multi-scan
_exptl_crystal_colour black
_exptl_crystal_density_diffrn 3.578
_exptl_crystal_density_method 'not measured'
_exptl_crystal_description block
_exptl_crystal_F_000 9394
_exptl_crystal_size_max 0.24
_exptl_crystal_size_mid 0.22
_exptl_crystal_size_min 0.20
_platon_squeeze_details ' '
_refine_diff_density_max 3.660
_refine_diff_density_min -3.378
_refine_diff_density_rms 0.545
_refine_ls_extinction_method SHELXL
_refine_ls_goodness_of_fit_ref 1.055
_refine_ls_hydrogen_treatment constr
_refine_ls_matrix_type full
_refine_ls_number_parameters 753
_refine_ls_number_reflns 11980
_refine_ls_number_restraints 292
_refine_ls_restrained_S_all 1.043
_refine_ls_R_factor_all 0.1376
_refine_ls_R_factor_gt 0.0873
_refine_ls_shift/su_max 0.001
_refine_ls_shift/su_mean 0.000
_refine_ls_structure_factor_coef Fsqd
_refine_ls_weighting_details 'calc w=1/[\s^2^(Fo^2^)+(0.0000P)^2^+1504.9878P] where P=(Fo^2^+2Fc^2^)/3'
_refine_ls_weighting_scheme calc
_refine_ls_wR_factor_gt 0.1598
_refine_ls_wR_factor_ref 0.1822
_reflns_number_gt 7825
_reflns_number_total 11980
_reflns_threshold_expression >2sigma(I)
_cod_data_source_file cg101224r_si_004.cif
_cod_data_source_block 1
_cod_original_cell_volume 9847(4)
_cod_original_sg_symbol_H-M p21/c
_cod_database_code 4500182

loop_
_symmetry_equiv_pos_as_xyz
'x, y, z'
'-x, y+1/2, -z+1/2'
'-x, -y, -z'
'x, -y-1/2, z-1/2'

loop_
_atom_site_label
_atom_site_type_symbol
_atom_site_fract_x
_atom_site_fract_y
_atom_site_fract_z
_atom_site_U_iso_or_equiv
_atom_site_adp_type
_atom_site_occupancy
_atom_site_symmetry_multiplicity
_atom_site_calc_flag
_atom_site_refinement_flags
W1 W -1.22829(12) -1.09843(13) -0.78629(4) 0.0131(4) Uani 1 1 d .
W2 W -1.51161(12) -1.36026(13) -0.87126(4) 0.0139(5) Uani 1 1 d .
W3 W -1.33055(12) -1.48140(13) -0.86994(5) 0.0152(5) Uani 1 1 d .
W4 W -1.45877(12) -1.07305(13) -0.93358(4) 0.0132(4) Uani 1 1 d .
W5 W -0.95702(12) -1.17945(14) -0.86118(4) 0.0160(5) Uani 1 1 d .
W6 W -1.06982(12) -1.03432(14) -0.92678(4) 0.0153(5) Uani 1 1 d .
W7 W -1.34071(12) -0.95672(13) -0.85169(4) 0.0145(5) Uani 1 1 d .
W8 W -1.51687(12) -1.10785(13) -0.86235(4) 0.0133(4) Uani 1 1 d .
W9 W -1.05720(12) -1.06869(13) -0.81100(4) 0.0141(4) Uani 1 1 d .
W10 W -1.28109(12) -1.29506(14) -0.96632(4) 0.0157(5) Uani 1 1 d .
W11 W -1.05431(12) -1.34283(13) -0.82072(4) 0.0142(5) Uani 1 1 d .
W12 W -1.17043(12) -0.92731(13) -0.87638(4) 0.0154(5) Uani 1 1 d .
W13 W -1.28701(12) -1.04418(13) -0.95788(4) 0.0140(4) Uani 1 1 d .
W14 W -1.15933(12) -1.45177(13) -0.89462(4) 0.0148(5) Uani 1 1 d .
W15 W -1.45112(12) -1.32298(13) -0.94124(4) 0.0138(4) Uani 1 1 d .
W16 W -1.40371(12) -1.25088(13) -0.79655(4) 0.0128(4) Uani 1 1 d .
W17 W -1.22429(12) -1.37312(13) -0.79620(4) 0.0146(5) Uani 1 1 d .
W18 W -1.06421(12) -1.28711(14) -0.93609(4) 0.0169(5) Uani 1 1 d .
Cu1 Cu -1.4278(4) -1.3976(4) -0.72305(13) 0.0212(14) Uani 1 1 d .
Cu2 Cu -2.0061(4) -1.1219(6) -1.00173(16) 0.0443(19) Uani 1 1 d .
Cu3 Cu -1.0028(13) -1.4980(18) -0.9931(4) 0.034(4) Uani 0.50 1 d PU
P1 P -1.1626(9) -1.1906(11) -0.8881(3) 0.032(4) Uani 1 1 d .
P2 P -1.3431(9) -1.2186(9) -0.8617(3) 0.023(3) Uani 1 1 d U
C9 C -1.709(4) -1.312(4) -0.8410(13) 0.043(11) Uiso 1 1 d .
H9A H -1.6549 -1.2847 -0.8349 0.052 Uiso 1 1 calc R
H9B H -1.7331 -1.2748 -0.8280 0.052 Uiso 1 1 calc R
C10 C -1.757(4) -1.294(4) -0.8784(12) 0.035(13) Uiso 1 1 d .
H10A H -1.7370 -1.3386 -0.8915 0.042 Uiso 1 1 calc R
H10B H -1.8127 -1.3128 -0.8840 0.042 Uiso 1 1 calc R
C11 C -1.753(4) -1.190(4) -0.8877(13) 0.042(9) Uiso 1 1 d .
H11A H -1.6972 -1.1722 -0.8816 0.051 Uiso 1 1 calc R
H11B H -1.7732 -1.1468 -0.8744 0.051 Uiso 1 1 calc R
C13 C -1.357(4) -1.290(4) -0.5873(14) 0.049(8) Uiso 1 1 d .
H13A H -1.3442 -1.2997 -0.6070 0.058 Uiso 1 1 calc R
H13B H -1.3326 -1.2272 -0.5760 0.058 Uiso 1 1 calc R
C19 C -1.450(4) -1.282(4) -0.5994(13) 0.042(9) Uiso 1 1 d .
H19A H -1.4736 -1.3475 -0.6091 0.051 Uiso 1 1 calc R
H19B H -1.4620 -1.2698 -0.5796 0.051 Uiso 1 1 calc R
C23 C -1.489(3) -1.200(4) -0.6251(12) 0.036(14) Uiso 1 1 d .
H23A H -1.4714 -1.1331 -0.6149 0.043 Uiso 1 1 calc R
H23B H -1.5467 -1.2040 -0.6329 0.043 Uiso 1 1 calc R
C24 C -1.109(4) -1.362(4) -0.6801(13) 0.043(11) Uiso 1 1 d .
H24A H -1.0701 -1.4009 -0.6619 0.065 Uiso 1 1 calc R
H24B H -1.0978 -1.2901 -0.6760 0.065 Uiso 1 1 calc R
H24C H -1.1070 -1.3809 -0.7014 0.065 Uiso 1 1 calc R
C25 C -1.166(4) -1.789(4) -0.7924(14) 0.049(8) Uiso 1 1 d .
H25A H -1.1533 -1.8606 -0.7945 0.058 Uiso 1 1 calc R
H25B H -1.2133 -1.7720 -0.8124 0.058 Uiso 1 1 calc R
C26 C -1.215(4) -1.688(4) -0.7523(13) 0.042(9) Uiso 1 1 d .
H26A H -1.1834 -1.6289 -0.7529 0.051 Uiso 1 1 calc R
H26B H -1.2141 -1.6952 -0.7296 0.051 Uiso 1 1 calc R
C28 C -1.185(4) -1.779(4) -0.7621(13) 0.042(3) Uiso 1 1 d .
H28A H -1.2243 -1.8328 -0.7643 0.051 Uiso 1 1 calc R
H28B H -1.1368 -1.7982 -0.7425 0.051 Uiso 1 1 calc R
C33 C -1.298(4) -1.680(4) -0.7782(14) 0.049(8) Uiso 1 1 d .
H33A H -1.3171 -1.7476 -0.7874 0.058 Uiso 1 1 calc R
H33B H -1.2986 -1.6369 -0.7968 0.058 Uiso 1 1 calc R
C37 C -1.306(4) -1.676(4) -0.9455(14) 0.049(8) Uiso 1 1 d .
H37A H -1.2765 -1.7367 -0.9457 0.073 Uiso 1 1 calc R
H37B H -1.2838 -1.6454 -0.9232 0.073 Uiso 1 1 calc R
H37C H -1.3033 -1.6280 -0.9621 0.073 Uiso 1 1 calc R
C5 C -1.703(3) -1.420(3) -0.8321(10) 0.020(11) Uiso 1 1 d .
H5A H -1.6837 -1.4588 -0.8466 0.024 Uiso 1 1 calc R
H5B H -1.7562 -1.4461 -0.8357 0.024 Uiso 1 1 calc R
C8 C -1.323(3) -1.380(4) -0.5628(13) 0.038(14) Uiso 1 1 d .
H8A H -1.3304 -1.3678 -0.5417 0.046 Uiso 1 1 calc R
H8B H -1.3505 -1.4430 -0.5729 0.046 Uiso 1 1 calc R
O40 O -1.4842(17) -1.1524(18) -0.8165(6) 0.010(2) Uiso 1 1 d .
O41 O -1.4761(18) -1.3488(19) -0.8221(6) 0.011(7) Uiso 1 1 d .
O42 O -1.3775(19) -1.069(2) -0.9506(7) 0.020(7) Uiso 1 1 d .
O43 O -1.0893(18) -0.9401(19) -0.8332(6) 0.012(7) Uiso 1 1 d .
O44 O -1.0599(19) -1.211(2) -0.8057(7) 0.020(7) Uiso 1 1 d .
O45 O -1.1693(17) -0.8011(18) -0.8802(6) 0.010(2) Uiso 1 1 d .
O46 O -1.0405(18) -0.944(2) -0.9470(7) 0.016(7) Uiso 1 1 d .
O47 O -1.0972(18) -0.9582(19) -0.8956(6) 0.012(7) Uiso 1 1 d .
O48 O -1.1416(19) -1.065(2) -0.7986(7) 0.019(7) Uiso 1 1 d .
O49 O -1.0533(18) -1.1499(19) -0.9488(7) 0.015(7) Uiso 1 1 d .
O50 O -1.5677(17) -1.2341(18) -0.8744(6) 0.010(2) Uiso 1 1 d .
O51 O -0.8562(18) -1.1757(19) -0.8391(6) 0.012(2) Uiso 1 1 d .
O52 O -1.0307(17) -1.3509(17) -0.9620(6) 0.006(6) Uiso 1 1 d .
O53 O -1.093(2) -1.174(2) -0.8996(8) 0.040(3) Uiso 1 1 d .
O54 O -1.420(2) -1.229(2) -0.8533(8) 0.040(3) Uiso 1 1 d .
O55 O -1.180(2) -1.428(2) -0.7589(8) 0.040(3) Uiso 1 1 d .
O56 O -1.3684(19) -0.835(2) -0.8509(7) 0.019(7) Uiso 1 1 d .
O57 O -1.5109(18) -1.4001(19) -0.9719(6) 0.012(2) Uiso 1 1 d .
O58 O -0.9886(18) -1.2893(19) -0.8413(6) 0.013(7) Uiso 1 1 d .
O59 O -1.2967(17) -1.1291(18) -0.8453(6) 0.009(6) Uiso 1 1 d .
O60 O -1.0895(19) -1.384(2) -0.9111(7) 0.018(7) Uiso 1 1 d .
O61 O -1.5878(18) -1.4464(19) -0.8801(6) 0.013(7) Uiso 1 1 d .
O62 O -0.979(2) -1.397(2) -0.7863(7) 0.025(8) Uiso 1 1 d .
O1 O -0.9692(19) -1.066(2) -0.8910(7) 0.021(7) Uiso 1 1 d .
O2 O -1.3204(19) -0.956(2) -0.9884(7) 0.020(7) Uiso 1 1 d .
O3 O -1.183(2) -1.070(2) -0.7452(7) 0.024(8) Uiso 1 1 d .
O4 O -1.1516(18) -1.5681(19) -0.9073(6) 0.012(2) Uiso 1 1 d .
O5 O -1.281(2) -0.977(2) -0.8049(8) 0.040(3) Uiso 1 1 d .
O6 O -0.9919(18) -1.0955(19) -0.8352(6) 0.012(2) Uiso 1 1 d .
O7 O -1.2330(18) -1.4800(19) -0.8759(6) 0.012(2) Uiso 1 1 d .
O8 O -1.1613(18) -1.1045(19) -0.8649(6) 0.012(2) Uiso 1 1 d .
O9 O -1.2424(18) -1.3980(19) -0.9342(6) 0.012(7) Uiso 1 1 d .
O10 O -1.3783(17) -1.4218(18) -0.9119(6) 0.010(2) Uiso 1 1 d .
O11 O -1.2346(18) -1.1850(19) -0.9199(6) 0.012(2) Uiso 1 1 d .
O12 O -1.2512(18) -0.9639(19) -0.9183(6) 0.012(2) Uiso 1 1 d .
O13 O -1.1385(18) -1.3786(19) -0.8098(6) 0.012(7) Uiso 1 1 d .
O14 O -1.5001(17) -1.1952(18) -0.9570(6) 0.009(6) Uiso 1 1 d .
O15 O -1.3038(17) -1.1614(18) -0.9843(6) 0.009(6) Uiso 1 1 d .
O16 O -1.1738(19) -1.277(2) -0.9612(7) 0.017(7) Uiso 1 1 d .
O17 O -1.1796(17) -1.0440(18) -0.9531(6) 0.010(2) Uiso 1 1 d .
O18 O -0.9872(17) -1.0356(18) -0.7740(6) 0.009(6) Uiso 1 1 d .
O19 O -1.3243(17) -1.1528(18) -0.7856(6) 0.010(2) Uiso 1 1 d .
O20 O -1.3241(18) -1.3434(19) -0.7928(6) 0.012(2) Uiso 1 1 d .
O21 O -1.3779(18) -1.297(2) -0.9594(7) 0.016(7) Uiso 1 1 d .
O22 O -1.1566(18) -1.2900(19) -0.8731(6) 0.012(7) Uiso 1 1 d .
O23 O -1.0777(18) -1.454(2) -0.8502(6) 0.015(7) Uiso 1 1 d .
O24 O -1.3926(17) -0.9927(18) -0.8968(6) 0.010(2) Uiso 1 1 d .
O25 O -1.2952(17) -1.3088(18) -0.8509(6) 0.010(2) Uiso 1 1 d .
O26 O -1.243(2) -0.936(2) -0.8571(8) 0.040(3) Uiso 1 1 d .
O27 O -1.3174(17) -1.3635(18) -1.0029(6) 0.009(6) Uiso 1 1 d .
O28 O -1.4144(17) -1.2736(18) -0.7610(6) 0.008(6) Uiso 1 1 d .
O29 O -0.9658(17) -1.2656(18) -0.8975(6) 0.009(6) Uiso 1 1 d .
O30 O -1.5923(17) -1.0345(18) -0.8652(6) 0.010(6) Uiso 1 1 d .
O31 O -1.3779(17) -1.2077(19) -0.8986(6) 0.012(7) Uiso 1 1 d .
O32 O -1.5159(17) -1.0979(18) -0.9052(6) 0.010(2) Uiso 1 1 d .
O33 O -1.2694(18) -1.4913(19) -0.8226(6) 0.012(7) Uiso 1 1 d .
O34 O -1.2021(19) -1.239(2) -0.7848(7) 0.019(7) Uiso 1 1 d .
O35 O -1.3504(17) -1.6014(18) -0.8790(6) 0.010(2) Uiso 1 1 d .
O36 O -1.4249(19) -1.443(2) -0.8625(7) 0.021(7) Uiso 1 1 d .
O37 O -1.5044(18) -1.3323(19) -0.9122(7) 0.015(7) Uiso 1 1 d .
O38 O -1.524(2) -0.987(2) -0.9590(7) 0.028(8) Uiso 1 1 d .
O39 O -1.4298(19) -1.015(2) -0.8475(7) 0.017(7) Uiso 1 1 d .
N13 N -1.0994(19) -1.727(2) -0.7928(8) 0.028(4) Uani 1 1 d GU
C29 C -1.097(2) -1.641(2) -0.8043(8) 0.048(7) Uani 1 1 d GU
H29A H -1.1417 -1.6006 -0.8172 0.057 Uiso 1 1 calc R
N16 N -1.026(2) -1.617(2) -0.7958(8) 0.048(7) Uani 1 1 d GU
C34 C -0.984(2) -1.688(3) -0.7790(9) 0.045(7) Uani 1 1 d GU
H34A H -0.9281 -1.6904 -0.7694 0.055 Uiso 1 1 calc R
C31 C -1.029(2) -1.757(2) -0.7771(8) 0.038(7) Uani 1 1 d GU
H31A H -1.0136 -1.8191 -0.7659 0.045 Uiso 1 1 calc R
C32 C -1.418(2) -1.617(2) -0.7326(8) 0.026(12) Uani 1 1 d GU
H32A H -1.4462 -1.6311 -0.7191 0.032 Uiso 1 1 calc R
C27 C -1.387(2) -1.684(2) -0.7461(8) 0.027(9) Uani 1 1 d GU
H27A H -1.3893 -1.7550 -0.7441 0.033 Uiso 1 1 calc R
N14 N -1.353(2) -1.635(2) -0.7630(7) 0.022(9) Uani 1 1 d GU
C30 C -1.362(2) -1.538(2) -0.7599(8) 0.043(15) Uani 1 1 d GU
H30A H -1.3437 -1.4853 -0.7695 0.051 Uiso 1 1 calc R
N15 N -1.403(2) -1.527(2) -0.7411(8) 0.037(11) Uani 1 1 d GU
C36 C -1.5004(18) -1.771(2) -0.9700(7) 0.014(10) Uani 1 1 d GU
H36A H -1.5413 -1.8195 -0.9772 0.017 Uiso 1 1 calc R
C38 C -1.4249(19) -1.788(2) -0.9627(8) 0.039(14) Uani 1 1 d GU
H38A H -1.4022 -1.8515 -0.9637 0.047 Uiso 1 1 calc R
N1 N -1.3866(18) -1.702(2) -0.9537(8) 0.035(11) Uani 1 1 d GU
C35 C -1.4384(19) -1.631(2) -0.9555(7) 0.017(11) Uani 1 1 d GU
H35A H -1.4271 -1.5618 -0.9504 0.020 Uiso 1 1 calc R
N7 N -1.5087(17) -1.674(2) -0.9656(7) 0.029(10) Uani 1 1 d GU
N2 N -1.312(2) -1.388(2) -0.6959(8) 0.028(4) Uani 1 1 d GU
C4 C -1.279(2) -1.451(3) -0.6708(9) 0.08(2) Uani 1 1 d GU
H4A H -1.3064 -1.4912 -0.6609 0.091 Uiso 1 1 calc R
C21 C -1.203(2) -1.448(3) -0.6619(9) 0.046(14) Uani 1 1 d GU
H21A H -1.1646 -1.4855 -0.6443 0.055 Uiso 1 1 calc R
N11 N -1.188(2) -1.383(3) -0.6814(9) 0.051(13) Uani 1 1 d GU
C22 C -1.256(2) -1.346(3) -0.7025(8) 0.059(18) Uani 1 1 d GU
H22A H -1.2624 -1.2978 -0.7195 0.071 Uiso 1 1 calc R
N6 N -1.2410(18) -1.385(2) -0.5563(8) 0.033(11) Uani 1 1 d GU
C18 C -1.214(2) -1.414(3) -0.5802(8) 0.050(16) Uani 1 1 d GU
H18A H -1.2461 -1.4291 -0.6030 0.060 Uiso 1 1 calc R
C17 C -1.133(2) -1.417(3) -0.5655(9) 0.08(2) Uani 1 1 d GU
H17A H -1.0994 -1.4341 -0.5762 0.094 Uiso 1 1 calc R
N10 N -1.1099(18) -1.389(2) -0.5324(8) 0.028(4) Uani 1 1 d GU
C7 C -1.1765(17) -1.370(2) -0.5268(7) 0.013(10) Uani 1 1 d GU
H7A H -1.1777 -1.3496 -0.5061 0.016 Uiso 1 1 calc R
C1 C -1.475(2) -1.299(2) -0.6728(8) 0.037(14) Uani 1 1 d GU
H1A H -1.4982 -1.3586 -0.6691 0.045 Uiso 1 1 calc R
N3 N -1.448(2) -1.285(2) -0.6960(7) 0.026(10) Uani 1 1 d GU
C2 C -1.421(2) -1.194(2) -0.6932(8) 0.032 Uiso 1 1 d G
H2A H -1.3979 -1.1641 -0.7069 0.032 Uiso 1 1 calc R
C20 C -1.431(2) -1.151(2) -0.6683(8) 0.039(14) Uani 1 1 d GU
H20A H -1.4161 -1.0841 -0.6607 0.047 Uiso 1 1 calc R
N12 N -1.464(2) -1.216(2) -0.6557(7) 0.034(11) Uani 1 1 d GU
C3 C -1.6698(18) -1.459(2) -0.7707(7) 0.041(15) Uani 1 1 d GU
H3A H -1.7213 -1.4771 -0.7729 0.049 Uiso 1 1 calc R
N5 N -1.6483(17) -1.433(2) -0.7962(6) 0.015(8) Uani 1 1 d GU
C14 C -1.5693(16) -1.413(2) -0.7826(6) 0.014(10) Uani 1 1 d GU
H14A H -1.5387 -1.3929 -0.7946 0.017 Uiso 1 1 calc R
N4 N -1.5419(18) -1.427(2) -0.7487(7) 0.028(4) Uani 1 1 d GU
C6 C -1.604(2) -1.456(2) -0.7413(7) 0.037(14) Uani 1 1 d GU
H6A H -1.6019 -1.4704 -0.7197 0.044 Uiso 1 1 calc R
N9 N -1.9004(17) -1.141(2) -0.9732(7) 0.028(10) Uani 1 1 d GU
C15 C -1.8322(18) -1.126(2) -0.9778(7) 0.024(12) Uani 1 1 d GU
H15A H -1.8288 -1.1073 -0.9982 0.029 Uiso 1 1 calc R
C12 C -1.7697(17) -1.142(2) -0.9478(7) 0.027(9) Uani 1 1 d GU
H12A H -1.7155 -1.1374 -0.9438 0.033 Uiso 1 1 calc R
N8 N -1.7993(18) -1.168(2) -0.9246(7) 0.028(4) Uani 1 1 d GU
C16 C -1.8801(17) -1.167(2) -0.9402(7) 0.021(11) Uani 1 1 d GU
H16A H -1.9156 -1.1813 -0.9301 0.025 Uiso 1 1 calc R
O3W O -1.119(2) -1.537(2) -1.0160(8) 0.040(3) Uiso 1 1 d .
O4W O -0.989(2) -1.583(2) -0.9552(8) 0.040(3) Uiso 1 1 d .
O1W O -1.862(2) -1.450(2) -0.8187(8) 0.040(3) Uiso 1 1 d .

loop_
_atom_site_aniso_label
_atom_site_aniso_U_11
_atom_site_aniso_U_22
_atom_site_aniso_U_33
_atom_site_aniso_U_23
_atom_site_aniso_U_13
_atom_site_aniso_U_12
W1 0.0094(12) 0.0189(10) 0.0113(9) -0.0020(8) 0.0045(9) 0.0000(9)
W2 0.0082(12) 0.0197(10) 0.0167(10) 0.0000(8) 0.0080(9) -0.0029(9)
W3 0.0119(12) 0.0159(10) 0.0200(10) 0.0019(8) 0.0086(9) 0.0000(9)
W4 0.0092(12) 0.0205(10) 0.0105(9) 0.0019(8) 0.0046(9) 0.0008(9)
W5 0.0069(12) 0.0276(11) 0.0140(10) -0.0027(8) 0.0048(9) -0.0019(9)
W6 0.0104(12) 0.0242(11) 0.0135(10) 0.0031(8) 0.0071(9) -0.0011(9)
W7 0.0117(12) 0.0161(10) 0.0146(10) -0.0003(8) 0.0042(9) 0.0022(9)
W8 0.0075(12) 0.0183(10) 0.0169(10) 0.0035(8) 0.0078(9) 0.0009(8)
W9 0.0103(12) 0.0208(10) 0.0119(10) -0.0023(8) 0.0053(9) -0.0015(9)
W10 0.0127(13) 0.0244(11) 0.0094(10) -0.0044(8) 0.0037(9) -0.0024(9)
W11 0.0108(12) 0.0183(10) 0.0123(10) 0.0013(7) 0.0036(9) 0.0031(9)
W12 0.0133(13) 0.0177(10) 0.0154(10) -0.0004(8) 0.0060(9) -0.0016(9)
W13 0.0096(12) 0.0218(10) 0.0101(9) 0.0036(8) 0.0035(9) -0.0004(9)
W14 0.0114(12) 0.0184(10) 0.0150(10) -0.0029(8) 0.0057(9) 0.0001(9)
W15 0.0109(12) 0.0174(10) 0.0117(10) -0.0016(8) 0.0031(9) -0.0027(9)
W16 0.0090(12) 0.0189(10) 0.0127(10) 0.0017(7) 0.0066(9) 0.0001(8)
W17 0.0153(13) 0.0176(10) 0.0134(10) 0.0028(8) 0.0082(9) 0.0052(9)
W18 0.0109(12) 0.0274(11) 0.0164(10) -0.0067(8) 0.0096(9) -0.0049(9)
Cu1 0.021(4) 0.026(3) 0.016(3) -0.004(2) 0.008(3) -0.006(3)
Cu2 0.015(4) 0.081(5) 0.030(4) -0.003(4) 0.002(3) -0.003(4)
Cu3 0.026(7) 0.041(6) 0.039(10) 0.002(8) 0.014(7) 0.001(5)
P1 0.038(11) 0.050(9) 0.012(7) -0.005(6) 0.016(7) 0.000(8)
P2 0.023(3) 0.023(3) 0.022(3) 0.0005(10) 0.0096(15) -0.0002(10)
N13 0.028(4) 0.028(4) 0.028(4) -0.0001(7) 0.0114(17) 0.0003(7)
C29 0.048(7) 0.045(8) 0.049(8) 0.004(5) 0.017(5) 0.002(5)
N16 0.049(8) 0.047(8) 0.049(9) 0.003(5) 0.022(5) -0.004(4)
C34 0.043(7) 0.046(8) 0.047(9) -0.001(5) 0.019(5) -0.003(4)
C31 0.036(7) 0.040(8) 0.039(8) 0.000(5) 0.016(5) 0.002(4)
C32 0.026(15) 0.026(15) 0.029(14) 0.004(9) 0.014(10) -0.002(9)
C27 0.027(9) 0.027(9) 0.028(9) 0.001(4) 0.011(5) -0.001(4)
N14 0.024(13) 0.026(12) 0.019(12) 0.004(9) 0.012(9) 0.000(9)
C30 0.041(18) 0.044(17) 0.046(17) 0.006(9) 0.019(11) 0.001(10)
N15 0.037(12) 0.037(12) 0.037(12) 0.000(5) 0.016(6) 0.000(5)
C36 0.014(10) 0.014(10) 0.014(10) 0.0000(10) 0.006(4) 0.0000(10)
C38 0.040(17) 0.034(16) 0.039(16) -0.003(9) 0.011(10) 0.004(10)
N1 0.029(14) 0.034(14) 0.040(14) 0.001(9) 0.011(10) -0.005(9)
C35 0.018(14) 0.016(13) 0.018(13) -0.005(9) 0.009(10) -0.003(9)
N7 0.029(11) 0.030(11) 0.028(11) -0.001(5) 0.014(6) -0.001(5)
N2 0.028(4) 0.028(4) 0.028(4) -0.0001(7) 0.0114(17) 0.0003(7)
C4 0.08(2) 0.08(2) 0.08(2) 0.000(10) 0.032(13) -0.002(10)
C21 0.046(14) 0.046(14) 0.046(14) 0.0000(10) 0.018(6) 0.0000(10)
N11 0.048(16) 0.055(16) 0.053(15) -0.007(9) 0.022(10) 0.000(9)
C22 0.06(2) 0.06(2) 0.06(2) 0.003(10) 0.021(12) -0.004(10)
N6 0.034(14) 0.037(14) 0.028(13) -0.007(9) 0.014(10) 0.005(9)
C18 0.050(19) 0.053(18) 0.050(18) -0.002(10) 0.022(11) 0.002(10)
C17 0.08(2) 0.08(2) 0.08(2) 0.003(10) 0.033(13) -0.003(10)
N10 0.028(4) 0.028(4) 0.028(4) -0.0001(7) 0.0114(17) 0.0003(7)
C7 0.013(11) 0.014(11) 0.013(11) 0.001(4) 0.005(6) -0.001(4)
C1 0.037(17) 0.033(16) 0.040(16) 0.000(9) 0.013(10) -0.001(9)
N3 0.029(13) 0.028(13) 0.023(12) -0.004(9) 0.012(9) -0.008(9)
C20 0.040(15) 0.039(15) 0.040(15) 0.000(5) 0.017(7) 0.000(5)
N12 0.035(14) 0.036(14) 0.031(13) 0.006(9) 0.014(10) -0.003(9)
C3 0.037(17) 0.039(17) 0.044(17) 0.000(9) 0.015(11) -0.001(10)
N5 0.015(9) 0.016(9) 0.015(9) 0.001(4) 0.008(5) 0.000(4)
C14 0.015(14) 0.018(13) 0.010(13) -0.002(9) 0.006(9) 0.005(9)
N4 0.028(4) 0.028(4) 0.028(4) -0.0001(7) 0.0114(17) 0.0003(7)
C6 0.037(17) 0.037(16) 0.036(16) 0.002(9) 0.014(10) 0.002(10)
N9 0.026(14) 0.036(13) 0.025(13) 0.005(9) 0.011(9) -0.001(9)
C15 0.022(15) 0.035(15) 0.027(14) 0.002(9) 0.021(10) -0.006(9)
C12 0.027(9) 0.027(9) 0.028(9) 0.001(4) 0.011(5) -0.001(4)
N8 0.028(4) 0.028(4) 0.028(4) -0.0001(7) 0.0114(17) 0.0003(7)
C16 0.015(14) 0.021(14) 0.024(14) -0.003(9) 0.005(10) 0.001(9)

loop_
_atom_type_symbol
_atom_type_description
_atom_type_scat_dispersion_real
_atom_type_scat_dispersion_imag
_atom_type_scat_source
C C 0.0033 0.0016 'International Tables Vol C Tables 4.2.6.8 and 6.1.1.4'
Cu Cu 0.3201 1.2651 'International Tables Vol C Tables 4.2.6.8 and 6.1.1.4'
N N 0.0061 0.0033 'International Tables Vol C Tables 4.2.6.8 and 6.1.1.4'
O O 0.0106 0.0060 'International Tables Vol C Tables 4.2.6.8 and 6.1.1.4'
P P 0.1023 0.0942 'International Tables Vol C Tables 4.2.6.8 and 6.1.1.4'
W W -0.8490 6.8722 'International Tables Vol C Tables 4.2.6.8 and 6.1.1.4'
H H 0.0000 0.0000 'International Tables Vol C Tables 4.2.6.8 and 6.1.1.4'

loop_
_geom_angle_atom_site_label_1
_geom_angle_atom_site_label_2
_geom_angle_atom_site_label_3
_geom_angle
_geom_angle_site_symmetry_1
_geom_angle_site_symmetry_3
O3 W1 O5 102.4(14) . .
O3 W1 O34 99.8(13) . .
O5 W1 O34 157.3(14) . .
O3 W1 O19 97.5(13) . .
O5 W1 O19 90.6(14) . .
O34 W1 O19 81.8(12) . .
O3 W1 O48 97.6(14) . .
O5 W1 O48 91.4(14) . .
O34 W1 O48 90.3(12) . .
O19 W1 O48 163.9(11) . .
O3 W1 O59 176.5(12) . .
O5 W1 O59 74.1(12) . .
O34 W1 O59 83.6(10) . .
O19 W1 O59 82.0(10) . .
O48 W1 O59 83.2(11) . .
O61 W2 O36 102.4(13) . .
O61 W2 O37 106.3(12) . .
O36 W2 O37 85.8(12) . .
O61 W2 O50 100.9(12) . .
O36 W2 O50 156.5(13) . .
O37 W2 O50 90.2(11) . .
O61 W2 O41 100.3(11) . .
O36 W2 O41 86.5(12) . .
O37 W2 O41 153.3(12) . .
O50 W2 O41 86.9(10) . .
O61 W2 O54 169.3(12) . .
O36 W2 O54 85.3(13) . .
O37 W2 O54 81.4(12) . .
O50 W2 O54 71.2(12) . .
O41 W2 O54 72.5(11) . .
O35 W3 O10 101.8(12) . .
O35 W3 O33 99.7(12) . .
O10 W3 O33 158.3(11) . .
O35 W3 O7 96.3(12) . .
O10 W3 O7 88.0(12) . .
O33 W3 O7 88.0(12) . .
O35 W3 O36 99.4(13) . .
O10 W3 O36 87.0(12) . .
O33 W3 O36 91.1(12) . .
O7 W3 O36 164.2(11) . .
O35 W3 O25 174.5(11) . .
O10 W3 O25 83.7(10) . .
O33 W3 O25 74.7(10) . .
O7 W3 O25 84.2(10) . .
O36 W3 O25 80.4(11) . .
O38 W4 O14 101.1(13) . .
O38 W4 O24 102.8(13) . .
O14 W4 O24 155.7(11) . .
O38 W4 O42 100.9(14) . .
O14 W4 O42 91.5(11) . .
O24 W4 O42 88.4(12) . .
O38 W4 O32 95.9(13) . .
O14 W4 O32 89.5(11) . .
O24 W4 O32 83.7(11) . .
O42 W4 O32 162.7(12) . .
O38 W4 O31 173.8(13) . .
O14 W4 O31 73.9(10) . .
O24 W4 O31 81.9(10) . .
O42 W4 O31 83.2(11) . .
O32 W4 O31 80.4(10) . .
O51 W5 O6 101.8(12) . .
O51 W5 O29 101.1(12) . .
O6 W5 O29 157.1(13) . .
O51 W5 O58 103.4(12) . .
O6 W5 O58 86.5(11) . .
O29 W5 O58 88.7(11) . .
O51 W5 O1 99.1(13) . .
O6 W5 O1 88.0(11) . .
O29 W5 O1 88.0(11) . .
O58 W5 O1 157.5(13) . .
O51 W5 O53 170.2(11) . .
O6 W5 O53 83.3(12) . .
O29 W5 O53 74.0(12) . .
O58 W5 O53 85.1(12) . .
O1 W5 O53 72.5(13) . .
O46 W6 O17 102.8(13) . .
O46 W6 O49 99.1(11) . .
O17 W6 O49 89.5(12) . .
O46 W6 O47 103.0(12) . .
O17 W6 O47 86.5(11) . .
O49 W6 O47 157.9(11) . .
O46 W6 O1 99.6(14) . .
O17 W6 O1 157.6(11) . .
O49 W6 O1 86.2(12) . .
O47 W6 O1 89.2(12) . .
O46 W6 O53 170.4(13) . .
O17 W6 O53 83.3(12) . .
O49 W6 O53 73.3(11) . .
O47 W6 O53 84.6(11) . .
O1 W6 O53 74.4(13) . .
O56 W7 O24 103.4(12) . .
O56 W7 O39 96.3(13) . .
O24 W7 O39 84.0(12) . .
O56 W7 O5 99.3(14) . .
O24 W7 O5 156.9(13) . .
O39 W7 O5 89.9(14) . .
O56 W7 O26 99.9(14) . .
O24 W7 O26 91.2(13) . .
O39 W7 O26 163.8(13) . .
O5 W7 O26 88.6(15) . .
O56 W7 O59 172.8(11) . .
O24 W7 O59 83.5(10) . .
O39 W7 O59 82.2(11) . .
O5 W7 O59 73.7(12) . .
O26 W7 O59 81.8(12) . .
O30 W8 O32 103.2(12) . .
O30 W8 O50 100.9(13) . .
O32 W8 O50 89.4(11) . .
O30 W8 O39 102.5(13) . .
O32 W8 O39 87.0(12) . .
O50 W8 O39 156.5(12) . .
O30 W8 O40 99.2(11) . .
O32 W8 O40 157.6(12) . .
O50 W8 O40 85.9(11) . .
O39 W8 O40 88.6(11) . .
O30 W8 O54 170.1(12) . .
O32 W8 O54 84.4(11) . .
O50 W8 O54 72.4(12) . .
O39 W8 O54 84.1(12) . .
O40 W8 O54 73.3(11) . .
O18 W9 O48 97.5(12) . .
O18 W9 O44 101.1(12) . .
O48 W9 O44 85.6(13) . .
O18 W9 O6 99.4(12) . .
O48 W9 O6 162.4(13) . .
O44 W9 O6 86.3(11) . .
O18 W9 O43 102.4(12) . .
O48 W9 O43 89.9(12) . .
O44 W9 O43 156.5(13) . .
O6 W9 O43 91.4(11) . .
O18 W9 O8 176.1(11) . .
O48 W9 O8 81.4(11) . .
O44 W9 O8 82.7(11) . .
O6 W9 O8 82.1(10) . .
O43 W9 O8 73.9(10) . .
O27 W10 O9 101.2(12) . .
O27 W10 O15 99.9(11) . .
O9 W10 O15 158.9(11) . .
O27 W10 O16 100.2(12) . .
O9 W10 O16 86.5(12) . .
O15 W10 O16 88.6(12) . .
O27 W10 O21 95.5(13) . .
O9 W10 O21 88.7(12) . .
O15 W10 O21 90.5(11) . .
O16 W10 O21 164.2(11) . .
O27 W10 O11 173.7(10) . .
O9 W10 O11 85.1(10) . .
O15 W10 O11 73.8(10) . .
O16 W10 O11 79.5(11) . .
O21 W10 O11 85.1(11) . .
O62 W11 O13 97.7(13) . .
O62 W11 O44 103.0(13) . .
O13 W11 O44 88.9(12) . .
O62 W11 O23 98.4(13) . .
O13 W11 O23 89.3(12) . .
O44 W11 O23 158.6(13) . .
O62 W11 O58 96.9(14) . .
O13 W11 O58 165.4(12) . .
O44 W11 O58 87.2(12) . .
O23 W11 O58 89.3(11) . .
O62 W11 O22 171.0(11) . .
O13 W11 O22 84.1(11) . .
O44 W11 O22 85.8(11) . .
O23 W11 O22 72.8(11) . .
O58 W11 O22 81.6(11) . .
O45 W12 O26 98.5(14) . .
O45 W12 O43 98.7(12) . .
O26 W12 O43 88.6(14) . .
O45 W12 O12 101.3(12) . .
O26 W12 O12 89.1(14) . .
O43 W12 O12 159.9(11) . .
O45 W12 O47 97.6(12) . .
O26 W12 O47 163.9(13) . .
O43 W12 O47 89.7(12) . .
O12 W12 O47 87.0(12) . .
O45 W12 O8 173.8(11) . .
O26 W12 O8 81.1(12) . .
O43 W12 O8 75.0(10) . .
O12 W12 O8 84.9(10) . .
O47 W12 O8 82.9(10) . .
O2 W13 O42 100.8(14) . .
O2 W13 O15 100.1(12) . .
O42 W13 O15 91.0(12) . .
O2 W13 O12 101.9(12) . .
O42 W13 O12 87.5(12) . .
O15 W13 O12 157.9(11) . .
O2 W13 O17 96.9(13) . .
O42 W13 O17 162.1(12) . .
O15 W13 O17 88.7(11) . .
O12 W13 O17 86.1(12) . .
O2 W13 O11 171.7(11) . .
O42 W13 O11 83.6(11) . .
O15 W13 O11 72.7(10) . .
O12 W13 O11 85.2(10) . .
O17 W13 O11 79.2(10) . .
O4 W14 O7 97.6(12) . .
O4 W14 O23 100.6(12) . .
O7 W14 O23 88.6(12) . .
O4 W14 O9 101.0(12) . .
O7 W14 O9 90.3(12) . .
O23 W14 O9 158.3(11) . .
O4 W14 O60 98.5(12) . .
O7 W14 O60 163.8(11) . .
O23 W14 O60 90.4(12) . .
O9 W14 O60 84.8(12) . .
O4 W14 O22 174.1(13) . .
O7 W14 O22 85.0(10) . .
O23 W14 O22 74.1(11) . .
O9 W14 O22 84.2(10) . .
O60 W14 O22 79.2(10) . .
O57 W15 O21 97.8(12) . .
O57 W15 O37 97.9(12) . .
O21 W15 O37 164.0(13) . .
O57 W15 O14 100.8(12) . .
O21 W15 O14 90.1(11) . .
O37 W15 O14 89.9(11) . .
O57 W15 O10 99.8(12) . .
O21 W15 O10 88.5(12) . .
O37 W15 O10 85.8(11) . .
O14 W15 O10 159.3(11) . .
O57 W15 O31 174.9(12) . .
O21 W15 O31 85.7(11) . .
O37 W15 O31 78.9(11) . .
O14 W15 O31 75.4(10) . .
O10 W15 O31 83.9(10) . .
O28 W16 O20 100.6(12) . .
O28 W16 O19 105.2(12) . .
O20 W16 O19 85.7(12) . .
O28 W16 O41 95.9(12) . .
O20 W16 O41 87.0(12) . .
O19 W16 O41 158.6(10) . .
O28 W16 O40 100.6(12) . .
O20 W16 O40 158.6(10) . .
O19 W16 O40 91.6(12) . .
O41 W16 O40 88.0(12) . .
O28 W16 O54 166.8(14) . .
O20 W16 O54 86.3(12) . .
O19 W16 O54 86.5(12) . .
O41 W16 O54 73.1(11) . .
O40 W16 O54 72.4(11) . .
O55 W17 O34 100.9(15) . .
O55 W17 O13 97.9(15) . .
O34 W17 O13 89.8(12) . .
O55 W17 O33 98.7(14) . .
O34 W17 O33 160.2(12) . .
O13 W17 O33 90.0(11) . .
O55 W17 O20 97.4(15) . .
O34 W17 O20 84.2(12) . .
O13 W17 O20 164.4(11) . .
O33 W17 O20 90.7(12) . .
O55 W17 O25 174.6(14) . .
O34 W17 O25 84.0(11) . .
O13 W17 O25 84.1(10) . .
O33 W17 O25 76.2(10) . .
O20 W17 O25 81.0(10) . .
O52 W18 O60 106.5(11) . .
O52 W18 O16 104.2(12) . .
O60 W18 O16 85.8(13) . .
O52 W18 O49 99.8(11) . .
O60 W18 O49 153.7(11) . .
O16 W18 O49 88.6(12) . .
O52 W18 O29 100.4(12) . .
O60 W18 O29 88.0(12) . .
O16 W18 O29 155.4(11) . .
O49 W18 O29 86.5(12) . .
O52 W18 O53 168.8(12) . .
O60 W18 O53 82.9(11) . .
O16 W18 O53 82.4(12) . .
O49 W18 O53 70.9(11) . .
O29 W18 O53 73.3(12) . .
N2 Cu1 N4 172.3(14) . .
N2 Cu1 N15 85.7(14) . .
N4 Cu1 N15 88.5(14) . .
N2 Cu1 N3 90.9(14) . .
N4 Cu1 N3 93.8(13) . .
N15 Cu1 N3 167.8(13) . .
N2 Cu1 O28 88.9(12) . .
N4 Cu1 O28 97.3(11) . .
N15 Cu1 O28 102.2(11) . .
N3 Cu1 O28 89.4(10) . .
N10 Cu2 N9 175(10) 4_435 .
Cu3 Cu3 O4W 137(5) 3_323 .
Cu3 Cu3 O3W 93(4) 3_323 .
O4W Cu3 O3W 91.0(17) . .
Cu3 Cu3 O3W 69(4) 3_323 3_323
O4W Cu3 O3W 101.6(17) . 3_323
O3W Cu3 O3W 162.6(7) . 3_323
O22 P1 O11 109.9(18) . .
O22 P1 O8 114.0(15) . .
O11 P1 O8 110.5(18) . .
O22 P1 O53 110.3(19) . .
O11 P1 O53 103.9(17) . .
O8 P1 O53 107.8(19) . .
O25 P2 O59 110.3(18) . .
O25 P2 O31 112.0(16) . .
O59 P2 O31 111.3(16) . .
O25 P2 O54 109.5(18) . .
O59 P2 O54 110.8(17) . .
O31 P2 O54 102.6(19) . .
C5 C9 C10 112(4) . .
C5 C9 H9A 109.2 . .
C10 C9 H9A 109.2 . .
C5 C9 H9B 109.2 . .
C10 C9 H9B 109.2 . .
H9A C9 H9B 107.9 . .
C11 C10 C9 111(4) . .
C11 C10 H10A 109.3 . .
C9 C10 H10A 109.3 . .
C11 C10 H10B 109.3 . .
C9 C10 H10B 109.3 . .
H10A C10 H10B 108.0 . .
C10 C11 N8 114(4) . .
C10 C11 H11A 108.7 . .
N8 C11 H11A 108.7 . .
C10 C11 H11B 108.7 . .
N8 C11 H11B 108.7 . .
H11A C11 H11B 107.6 . .
C8 C13 C19 112(4) . .
C8 C13 H13A 109.3 . .
C19 C13 H13A 109.3 . .
C8 C13 H13B 109.3 . .
C19 C13 H13B 109.3 . .
H13A C13 H13B 108.0 . .
C23 C19 C13 115(4) . .
C23 C19 H19A 108.5 . .
C13 C19 H19A 108.5 . .
C23 C19 H19B 108.5 . .
C13 C19 H19B 108.5 . .
H19A C19 H19B 107.5 . .
C19 C23 N12 108(4) . .
C19 C23 H23A 110.0 . .
N12 C23 H23A 110.0 . .
C19 C23 H23B 110.0 . .
N12 C23 H23B 110.0 . .
H23A C23 H23B 108.4 . .
N11 C24 H24A 109.5 . .
N11 C24 H24B 109.5 . .
H24A C24 H24B 109.5 . .
N11 C24 H24C 109.5 . .
H24A C24 H24C 109.5 . .
H24B C24 H24C 109.5 . .
N13 C25 C28 117(5) . .
N13 C25 H25A 108.0 . .
C28 C25 H25A 108.0 . .
N13 C25 H25B 108.0 . .
C28 C25 H25B 108.0 . .
H25A C25 H25B 107.3 . .
C28 C26 C33 104(5) . .
C28 C26 H26A 111.0 . .
C33 C26 H26A 111.0 . .
C28 C26 H26B 111.0 . .
C33 C26 H26B 111.0 . .
H26A C26 H26B 109.0 . .
C26 C28 C25 125(5) . .
C26 C28 H28A 106.0 . .
C25 C28 H28A 106.0 . .
C26 C28 H28B 106.0 . .
C25 C28 H28B 106.0 . .
H28A C28 H28B 106.3 . .
C26 C33 N14 111(4) . .
C26 C33 H33A 109.4 . .
N14 C33 H33A 109.4 . .
C26 C33 H33B 109.4 . .
N14 C33 H33B 109.4 . .
H33A C33 H33B 108.0 . .
N1 C37 H37A 109.5 . .
N1 C37 H37B 109.5 . .
H37A C37 H37B 109.5 . .
N1 C37 H37C 109.5 . .
H37A C37 H37C 109.5 . .
H37B C37 H37C 109.5 . .
C9 C5 N5 109(4) . .
C9 C5 H5A 109.8 . .
N5 C5 H5A 109.8 . .
C9 C5 H5B 109.8 . .
N5 C5 H5B 109.8 . .
H5A C5 H5B 108.3 . .
N6 C8 C13 106(4) . .
N6 C8 H8A 110.5 . .
C13 C8 H8A 110.5 . .
N6 C8 H8B 110.5 . .
C13 C8 H8B 110.5 . .
H8A C8 H8B 108.7 . .
W16 O40 W8 122.8(13) . .
W16 O41 W2 122.8(13) . .
W13 O42 W4 165.6(17) . .
W12 O43 W9 122.7(14) . .
W11 O44 W9 150.6(15) . .
W12 O47 W6 149.6(16) . .
W9 O48 W1 165.3(16) . .
W6 O49 W18 124.0(13) . .
W8 O50 W2 123.5(15) . .
P1 O53 W6 128(2) . .
P1 O53 W5 122.5(18) . .
W6 O53 W5 91.6(13) . .
P1 O53 W18 123.0(19) . .
W6 O53 W18 91.7(11) . .
W5 O53 W18 89.7(12) . .
P2 O54 W8 126.4(18) . .
P2 O54 W2 125.3(18) . .
W8 O54 W2 92.8(14) . .
P2 O54 W16 120(2) . .
W8 O54 W16 91.5(12) . .
W2 O54 W16 91.6(12) . .
W5 O58 W11 150.0(16) . .
P2 O59 W1 127.7(14) . .
P2 O59 W7 127.3(17) . .
W1 O59 W7 88.4(8) . .
W18 O60 W14 154.1(18) . .
W6 O1 W5 121.5(16) . .
W1 O5 W7 123.8(17) . .
W5 O6 W9 151.8(15) . .
W14 O7 W3 160.2(16) . .
P1 O8 W12 128.3(14) . .
P1 O8 W9 126.1(17) . .
W12 O8 W9 88.3(9) . .
W10 O9 W14 149.7(16) . .
W3 O10 W15 149.7(14) . .
P1 O11 W10 130.4(16) . .
P1 O11 W13 129.5(16) . .
W10 O11 W13 89.2(9) . .
W12 O12 W13 150.0(16) . .
W11 O13 W17 162.9(15) . .
W4 O14 W15 122.1(14) . .
W13 O15 W10 124.0(13) . .
W18 O16 W10 151.5(15) . .
W6 O17 W13 151.8(14) . .
W16 O19 W1 152.6(14) . .
W16 O20 W17 149.5(15) . .
W15 O21 W10 161.8(16) . .
P1 O22 W14 132.0(15) . .
P1 O22 W11 125.2(17) . .
W14 O22 W11 89.7(9) . .
W11 O23 W14 123.3(15) . .
W7 O24 W4 155.9(15) . .
P2 O25 W17 130.0(15) . .
P2 O25 W3 128.4(17) . .
W17 O25 W3 88.1(8) . .
W12 O26 W7 161(2) . .
W16 O28 Cu1 147.4(13) . .
W5 O29 W18 123.0(14) . .
P2 O31 W15 130.6(15) . .
P2 O31 W4 129.9(15) . .
W15 O31 W4 88.3(9) . .
W8 O32 W4 150.0(17) . .
W3 O33 W17 120.9(13) . .
W17 O34 W1 154.1(19) . .
W2 O36 W3 150.8(16) . .
W2 O37 W15 154.3(18) . .
W7 O39 W8 151.0(15) . .
C29 N13 C31 108.00(8) . .
C29 N13 C25 132(4) . .
C31 N13 C25 120(4) . .
N16 C29 N13 108.0 . .
N16 C29 H29A 126.0 . .
N13 C29 H29A 126.0 . .
C29 N16 C34 108.00(6) . .
N16 C34 C31 108.01(7) . .
N16 C34 H34A 126.0 . .
C31 C34 H34A 126.0 . .
C34 C31 N13 108.0 . .
C34 C31 H31A 126.0 . .
N13 C31 H31A 126.0 . .
C27 C32 N15 108.0 . .
C27 C32 H32A 126.0 . .
N15 C32 H32A 126.0 . .
C32 C27 N14 108.0 . .
C32 C27 H27A 126.0 . .
N14 C27 H27A 126.0 . .
C30 N14 C27 108.0 . .
C30 N14 C33 124(3) . .
C27 N14 C33 127(3) . .
N14 C30 N15 108.0 . .
N14 C30 H30A 126.0 . .
N15 C30 H30A 126.0 . .
C32 N15 C30 108.0 . .
C32 N15 Cu1 123.7(18) . .
C30 N15 Cu1 127.9(18) . .
C38 C36 N7 108.00(7) . .
C38 C36 H36A 126.0 . .
N7 C36 H36A 126.0 . .
N1 C38 C36 108.0 . .
N1 C38 H38A 126.0 . .
C36 C38 H38A 126.0 . .
C38 N1 C35 108.01(7) . .
C38 N1 C37 132(3) . .
C35 N1 C37 120(3) . .
N1 C35 N7 107.99(6) . .
N1 C35 H35A 126.0 . .
N7 C35 H35A 126.0 . .
C36 N7 C35 108.0 . .
C4 N2 C22 108.01(6) . .
C4 N2 Cu1 119(2) . .
C22 N2 Cu1 131(2) . .
N2 C4 C21 108.00(6) . .
N2 C4 H4A 126.0 . .
C21 C4 H4A 126.0 . .
N11 C21 C4 108.0 . .
N11 C21 H21A 126.0 . .
C4 C21 H21A 126.0 . .
C21 N11 C22 108.02(6) . .
C21 N11 C24 124(4) . .
C22 N11 C24 128(4) . .
N11 C22 N2 108.0 . .
N11 C22 H22A 126.0 . .
N2 C22 H22A 126.0 . .
C7 N6 C18 108.0 . .
C7 N6 C8 129(3) . .
C18 N6 C8 123(3) . .
C17 C18 N6 108.0 . .
C17 C18 H18A 126.0 . .
N6 C18 H18A 126.0 . .
C18 C17 N10 108.0 . .
C18 C17 H17A 126.0 . .
N10 C17 H17A 126.0 . .
C7 N10 C17 108.0 . .
C7 N10 Cu2 127(2) . 4_636
C17 N10 Cu2 125.0(19) . 4_636
N6 C7 N10 108.0 . .
N6 C7 H7A 126.0 . .
N10 C7 H7A 126.0 . .
N3 C1 N12 108.01(5) . .
N3 C1 H1A 126.0 . .
N12 C1 H1A 126.0 . .
C2 N3 C1 108.0 . .
C2 N3 Cu1 125.7(18) . .
C1 N3 Cu1 124.6(18) . .
C20 C2 N3 108.0 . .
C20 C2 H2A 126.0 . .
N3 C2 H2A 126.0 . .
N12 C20 C2 108.0 . .
N12 C20 H20A 126.0 . .
C2 C20 H20A 126.0 . .
C20 N12 C1 108.0 . .
C20 N12 C23 128(3) . .
C1 N12 C23 124(3) . .
C6 C3 N5 108.00(6) . .
C6 C3 H3A 126.0 . .
N5 C3 H3A 126.0 . .
C3 N5 C14 108.0 . .
C3 N5 C5 126(3) . .
C14 N5 C5 126(3) . .
N4 C14 N5 108.0 . .
N4 C14 H14A 126.0 . .
N5 C14 H14A 126.0 . .
C6 N4 C14 108.0 . .
C6 N4 Cu1 136.6(17) . .
C14 N4 Cu1 115.4(17) . .
N4 C6 C3 108.0 . .
N4 C6 H6A 126.0 . .
C3 C6 H6A 126.0 . .
C16 N9 C15 107.98(6) . .
C16 N9 Cu2 120.3(17) . .
C15 N9 Cu2 131.5(17) . .
C12 C15 N9 108.0 . .
C12 C15 H15A 126.0 . .
N9 C15 H15A 126.0 . .
N8 C12 C15 108.00(6) . .
N8 C12 H12A 126.0 . .
C15 C12 H12A 126.0 . .
C12 N8 C16 108.0 . .
C12 N8 C11 127(3) . .
C16 N8 C11 125(3) . .
N9 C16 N8 108.0 . .
N9 C16 H16A 126.0 . .
N8 C16 H16A 126.0 . .
Cu3 O3W Cu3 17.4(7) . 3_323

loop_
_geom_bond_atom_site_label_1
_geom_bond_atom_site_label_2
_geom_bond_distance
_geom_bond_site_symmetry_2
W1 O3 1.69(3) .
W1 O5 1.90(3) .
W1 O34 1.93(3) .
W1 O19 1.93(3) .
W1 O48 1.94(3) .
W1 O59 2.40(3) .
W2 O61 1.74(3) .
W2 O36 1.86(3) .
W2 O37 1.88(3) .
W2 O50 1.95(3) .
W2 O41 1.98(2) .
W2 O54 2.34(4) .
W3 O35 1.65(3) .
W3 O10 1.86(3) .
W3 O33 1.92(3) .
W3 O7 1.93(3) .
W3 O36 1.97(3) .
W3 O25 2.44(3) .
W4 O38 1.71(3) .
W4 O14 1.91(3) .
W4 O24 1.91(3) .
W4 O42 1.93(3) .
W4 O32 1.95(2) .
W4 O31 2.44(3) .
W5 O51 1.73(3) .
W5 O6 1.88(2) .
W5 O29 1.91(2) .
W5 O58 1.91(3) .
W5 O1 1.95(3) .
W5 O53 2.40(4) .
W6 O46 1.70(3) .
W6 O17 1.90(3) .
W6 O49 1.90(3) .
W6 O47 1.92(2) .
W6 O1 1.94(3) .
W6 O53 2.33(3) .
W7 O56 1.71(3) .
W7 O24 1.87(3) .
W7 O39 1.90(3) .
W7 O5 1.91(3) .
W7 O26 1.94(4) .
W7 O59 2.41(2) .
W8 O30 1.67(3) .
W8 O32 1.88(2) .
W8 O50 1.89(3) .
W8 O39 1.92(3) .
W8 O40 1.94(2) .
W8 O54 2.33(4) .
W9 O18 1.67(3) .
W9 O48 1.85(3) .
W9 O44 1.91(3) .
W9 O6 1.93(3) .
W9 O43 1.94(3) .
W9 O8 2.41(3) .
W10 O27 1.72(2) .
W10 O9 1.88(3) .
W10 O15 1.92(2) .
W10 O16 1.93(3) .
W10 O21 1.94(3) .
W10 O11 2.36(3) .
W11 O62 1.74(3) .
W11 O13 1.87(3) .
W11 O44 1.89(3) .
W11 O23 1.89(3) .
W11 O58 1.92(3) .
W11 O22 2.41(3) .
W12 O45 1.69(3) .
W12 O26 1.86(3) .
W12 O43 1.89(3) .
W12 O12 1.90(3) .
W12 O47 1.91(3) .
W12 O8 2.40(3) .
W13 O2 1.70(3) .
W13 O42 1.86(3) .
W13 O15 1.89(2) .
W13 O12 1.91(3) .
W13 O17 1.92(3) .
W13 O11 2.43(3) .
W14 O4 1.67(3) .
W14 O7 1.89(3) .
W14 O23 1.92(3) .
W14 O9 1.93(3) .
W14 O60 1.93(3) .
W14 O22 2.34(3) .
W15 O57 1.70(3) .
W15 O21 1.86(3) .
W15 O37 1.89(3) .
W15 O14 1.92(3) .
W15 O10 1.95(3) .
W15 O31 2.37(3) .
W16 O28 1.67(2) .
W16 O20 1.88(3) .
W16 O19 1.88(3) .
W16 O41 1.88(3) .
W16 O40 1.91(3) .
W16 O54 2.39(3) .
W17 O55 1.67(3) .
W17 O34 1.85(3) .
W17 O13 1.91(3) .
W17 O33 1.93(3) .
W17 O20 1.95(3) .
W17 O25 2.37(3) .
W18 O52 1.72(2) .
W18 O60 1.87(3) .
W18 O16 1.89(3) .
W18 O49 1.94(3) .
W18 O29 1.94(3) .
W18 O53 2.40(3) .
Cu1 N2 1.99(4) .
Cu1 N4 1.99(3) .
Cu1 N15 2.02(3) .
Cu1 N3 2.03(3) .
Cu1 O28 2.42(2) .
Cu2 N10 1.9(4) 4_435
Cu2 N9 1.87(3) .
Cu3 Cu3 0.65(2) 3_323
Cu3 O4W 1.94(4) .
Cu3 O3W 2.05(5) .
Cu3 O3W 2.18(4) 3_323
P1 O22 1.46(3) .
P1 O11 1.49(3) .
P1 O8 1.52(3) .
P1 O53 1.58(4) .
P2 O25 1.45(3) .
P2 O59 1.48(3) .
P2 O31 1.48(3) .
P2 O54 1.61(4) .
C9 C5 1.49(6) .
C9 C10 1.53(7) .
C9 H9A 0.9900 .
C9 H9B 0.9900 .
C10 C11 1.46(6) .
C10 H10A 0.9900 .
C10 H10B 0.9900 .
C11 N8 1.52(6) .
C11 H11A 0.9900 .
C11 H11B 0.9900 .
C13 C8 1.55(7) .
C13 C19 1.58(8) .
C13 H13A 0.9900 .
C13 H13B 0.9900 .
C19 C23 1.52(7) .
C19 H19A 0.9900 .
C19 H19B 0.9900 .
C23 N12 1.59(5) .
C23 H23A 0.9900 .
C23 H23B 0.9900 .
C24 N11 1.47(6) .
C24 H24A 0.9800 .
C24 H24B 0.9800 .
C24 H24C 0.9800 .
C25 N13 1.49(6) .
C25 C28 1.51(7) .
C25 H25A 0.9900 .
C25 H25B 0.9900 .
C26 C28 1.46(7) .
C26 C33 1.50(8) .
C26 H26A 0.9900 .
C26 H26B 0.9900 .
C28 H28A 0.9900 .
C28 H28B 0.9900 .
C33 N14 1.54(6) .
C33 H33A 0.9900 .
C33 H33B 0.9900 .
C37 N1 1.43(6) .
C37 H37A 0.9800 .
C37 H37B 0.9800 .
C37 H37C 0.9800 .
C5 N5 1.50(5) .
C5 H5A 0.9900 .
C5 H5B 0.9900 .
C8 N6 1.44(6) .
C8 H8A 0.9900 .
C8 H8B 0.9900 .
N13 C29 1.26(2) .
N13 C31 1.26(2) .
C29 N16 1.26(2) .
C29 H29A 0.9500 .
N16 C34 1.26(2) .
C34 C31 1.26(2) .
C34 H34A 0.9500 .
C31 H31A 0.9500 .
C32 C27 1.32(2) .
C32 N15 1.32(2) .
C32 H32A 0.9500 .
C27 N14 1.32(2) .
C27 H27A 0.9500 .
N14 C30 1.32(2) .
C30 N15 1.32(2) .
C30 H30A 0.9500 .
C36 C38 1.33(2) .
C36 N7 1.33(2) .
C36 H36A 0.9500 .
C38 N1 1.32(2) .
C38 H38A 0.9500 .
N1 C35 1.33(2) .
C35 N7 1.33(2) .
C35 H35A 0.9500 .
N2 C4 1.31(3) .
N2 C22 1.32(3) .
C4 C21 1.32(3) .
C4 H4A 0.9500 .
C21 N11 1.31(3) .
C21 H21A 0.9500 .
N11 C22 1.32(3) .
C22 H22A 0.9500 .
N6 C7 1.38(2) .
N6 C18 1.38(2) .
C18 C17 1.38(2) .
C18 H18A 0.9500 .
C17 N10 1.38(2) .
C17 H17A 0.9500 .
N10 C7 1.38(2) .
N10 Cu2 1.86(3) 4_636
C7 H7A 0.9500 .
C1 N3 1.30(2) .
C1 N12 1.30(2) .
C1 H1A 0.9500 .
N3 C2 1.30(2) .
C2 C20 1.30(2) .
C2 H2A 0.9500 .
C20 N12 1.30(2) .
C20 H20A 0.9500 .
C3 C6 1.37(2) .
C3 N5 1.37(2) .
C3 H3A 0.9500 .
N5 C14 1.37(2) .
C14 N4 1.37(2) .
C14 H14A 0.9500 .
N4 C6 1.37(2) .
C6 H6A 0.9500 .
N9 C16 1.37(2) .
N9 C15 1.37(2) .
C15 C12 1.37(2) .
C15 H15A 0.9500 .
C12 N8 1.37(2) .
C12 H12A 0.9500 .
N8 C16 1.37(2) .
C16 H16A 0.9500 .
O3W Cu3 2.18(4) 3_323

loop_
_platon_squeeze_void_nr
_platon_squeeze_void_average_x
_platon_squeeze_void_average_y
_platon_squeeze_void_average_z
_platon_squeeze_void_volume
_platon_squeeze_void_count_electrons
1 0.795 -0.112 0.395 111.3 136.9
2 0.608 -0.029 0.440 16.5 91.6
3 0.385 0.033 0.561 18.7 98.6
4 0.203 0.112 0.606 109.1 160.4
5 0.857 0.241 0.545 33.9 98.5
6 0.857 0.258 0.045 33.9 125.0
7 0.205 0.388 0.105 110.6 179.4
8 0.392 0.471 0.060 17.2 65.2
9 0.795 0.612 0.895 111.4 113.8
10 0.608 0.529 0.940 16.3 129.6
11 0.143 0.741 0.955 33.9 101.1
12 0.143 0.758 0.455 33.9 134.5
